data_7109766
loop_
_publ_author_name
'Ramya Raghunathan'
'Elango Kumarasamy'
'Akila Iyer'
'Angel Ugrinov'
'J. Sivaguru'

_publ_section_title
;
 Intramolecular Paterno-Buchi reaction of atropisomeric alpha-oxoamides in
 solution and in the solid-state
;
_journal_name_full Chem.Commun.
_journal_page_first 8713
_journal_paper_doi 10.1039/c3cc44281k
_journal_volume 49
_journal_year 2013
_chemical_formula_moiety 'C31 H33 N O3'
_chemical_formula_sum 'C31 H33 N O3'
_chemical_formula_weight 467.58
_space_group_IT_number 9
_space_group_name_Hall 'C -2yc'
_symmetry_cell_setting monoclinic
_symmetry_space_group_name_Hall 'C -2yc'
_symmetry_space_group_name_H-M 'C 1 c 1'
_atom_sites_solution_hydrogens geom
_atom_sites_solution_primary direct
_atom_sites_solution_secondary difmap
_cell_angle_alpha 90.00
_cell_angle_beta 120.314(2)
_cell_angle_gamma 90.00
_cell_formula_units_Z 4
_cell_length_a 11.5834(4)
_cell_length_b 22.5492(7)
_cell_length_c 11.4549(4)
_cell_measurement_reflns_used 7992
_cell_measurement_temperature 100(2)
_cell_measurement_theta_max 66.28
_cell_measurement_theta_min 3.92
_cell_volume 2582.89(16)
_computing_cell_refinement 'Bruker SAINT'
_computing_data_collection 'Bruker APEX2'
_computing_data_reduction 'Bruker SAINT'
_computing_molecular_graphics 'Bruker SHELXTL'
_computing_publication_material 'Bruker SHELXTL'
_computing_structure_refinement 'SHELXL-97 (Sheldrick, 2008)'
_computing_structure_solution 'SHELXS-97 (Sheldrick, 2008)'
_diffrn_ambient_temperature 100(2)
_diffrn_measured_fraction_theta_full 0.994
_diffrn_measured_fraction_theta_max 0.994
_diffrn_measurement_device_type 'Bruker APEX-II CCD'
_diffrn_measurement_method '\f and \w scans'
_diffrn_radiation_monochromator graphite
_diffrn_radiation_source 'fine-focus sealed tube'
_diffrn_radiation_type CuK\a
_diffrn_radiation_wavelength 1.54178
_diffrn_reflns_av_R_equivalents 0.1111
_diffrn_reflns_av_sigmaI/netI 0.0631
_diffrn_reflns_limit_h_max 13
_diffrn_reflns_limit_h_min -11
_diffrn_reflns_limit_k_max 26
_diffrn_reflns_limit_k_min -26
_diffrn_reflns_limit_l_max 13
_diffrn_reflns_limit_l_min -13
_diffrn_reflns_number 18163
_diffrn_reflns_theta_full 66.65
_diffrn_reflns_theta_max 66.65
_diffrn_reflns_theta_min 3.92
_exptl_absorpt_coefficient_mu 0.603
_exptl_absorpt_correction_T_max 0.7528
_exptl_absorpt_correction_T_min 0.6121
_exptl_absorpt_correction_type multi-scan
_exptl_absorpt_process_details 'Acta Cryst (1995). A51, 33-38'
_exptl_crystal_colour colourless
_exptl_crystal_density_diffrn 1.202
_exptl_crystal_density_method 'not measured'
_exptl_crystal_description plate
_exptl_crystal_F_000 1000
_exptl_crystal_size_max 0.43
_exptl_crystal_size_mid 0.21
_exptl_crystal_size_min 0.04
_refine_diff_density_max 0.521
_refine_diff_density_min -0.919
_refine_diff_density_rms 0.114
_refine_ls_abs_structure_details 'Flack H D (1983), Acta Cryst. A39, 876-881'
_refine_ls_abs_structure_Flack -0.5(5)
_refine_ls_extinction_coef 0.0014(3)
_refine_ls_extinction_expression Fc^*^=kFc[1+0.001xFc^2^\l^3^/sin(2\q)]^-1/4^
_refine_ls_extinction_method SHELXL
_refine_ls_goodness_of_fit_ref 1.188
_refine_ls_hydrogen_treatment constr
_refine_ls_matrix_type full
_refine_ls_number_parameters 332
_refine_ls_number_reflns 3923
_refine_ls_number_restraints 363
_refine_ls_restrained_S_all 1.140
_refine_ls_R_factor_all 0.1093
_refine_ls_R_factor_gt 0.0695
_refine_ls_shift/su_max 0.000
_refine_ls_shift/su_mean 0.000
_refine_ls_structure_factor_coef Fsqd
_refine_ls_weighting_details 'calc w=1/[\s^2^(Fo^2^)+(0.1049P)^2^+6.6743P] where P=(Fo^2^+2Fc^2^)/3'
_refine_ls_weighting_scheme calc
_refine_ls_wR_factor_gt 0.1774
_refine_ls_wR_factor_ref 0.2325
_reflns_number_gt 3087
_reflns_number_total 3923
_reflns_threshold_expression >2sigma(I)
_cod_data_source_file c3cc44281k.txt
_cod_data_source_block 2c
_cod_original_cell_volume 2582.89(15)
_cod_original_sg_symbol_H-M Cc
_cod_database_code 7109766

loop_
_symmetry_equiv_pos_as_xyz
'x, y, z'
'x, -y, z+1/2'
'x+1/2, y+1/2, z'
'x+1/2, -y+1/2, z+1/2'

loop_
_atom_site_label
_atom_site_type_symbol
_atom_site_fract_x
_atom_site_fract_y
_atom_site_fract_z
_atom_site_U_iso_or_equiv
_atom_site_adp_type
_atom_site_occupancy
_atom_site_symmetry_multiplicity
_atom_site_calc_flag
_atom_site_refinement_flags
_atom_site_disorder_assembly
_atom_site_disorder_group
O1 O 0.2441(4) 0.00051(14) 0.9702(3) 0.0355(9) Uani 1 1 d U . .
O2 O 0.0231(5) 0.09755(16) 0.7233(4) 0.0449(11) Uani 1 1 d U . .
O3 O 0.4723(4) 0.07962(14) 0.9215(4) 0.0403(10) Uani 1 1 d U . .
N1 N 0.2525(5) 0.09692(15) 0.8430(4) 0.0333(11) Uani 1 1 d U . .
C1 C 0.5003(6) -0.0475(2) 1.1433(5) 0.0390(14) Uani 1 1 d U . .
H1TE H 0.4474 -0.0327 1.1788 0.047 Uiso 1 1 calc R . .
C2 C 0.6194(7) -0.0791(2) 1.2279(6) 0.0470(16) Uani 1 1 d U . .
H5ST H 0.6492 -0.0841 1.3213 0.056 Uiso 1 1 calc R . .
C3 C 0.6906(7) -0.1020(2) 1.1739(6) 0.0485(15) Uani 1 1 d U . .
H7DQ H 0.7693 -0.1243 1.2292 0.058 Uiso 1 1 calc R . .
C4 C 0.6499(7) -0.0933(2) 1.0405(7) 0.0502(16) Uani 1 1 d U . .
H7SN H 0.7014 -0.1091 1.0045 0.060 Uiso 1 1 calc R . .
C5 C 0.5357(7) -0.0620(2) 0.9580(6) 0.0441(15) Uani 1 1 d U . .
H2SB H 0.5083 -0.0567 0.8652 0.053 Uiso 1 1 calc R . .
C6 C 0.4606(6) -0.03823(19) 1.0091(5) 0.0329(11) Uani 1 1 d U . .
C7 C 0.3366(6) -0.0031(2) 0.9203(5) 0.0336(11) Uani 1 1 d U . .
C8 C 0.2239(6) -0.0269(2) 0.7837(5) 0.0340(12) Uani 1 1 d U . .
H3EA H 0.2207 -0.0092 0.7030 0.041 Uiso 1 1 calc R . .
H3EB H 0.2158 -0.0706 0.7773 0.041 Uiso 1 1 calc R . .
C9 C 0.1351(6) 0.0040(2) 0.8295(5) 0.0365(11) Uani 1 1 d U . .
C10 C 0.0061(6) -0.0230(2) 0.8019(5) 0.0357(12) Uani 1 1 d U . .
C11 C -0.0042(7) -0.0440(2) 0.9099(6) 0.0448(15) Uani 1 1 d U . .
H1ND H 0.0700 -0.0414 0.9993 0.054 Uiso 1 1 calc R . .
C12 C -0.1252(8) -0.0690(3) 0.8859(7) 0.0547(17) Uani 1 1 d U . .
H0LO H -0.1331 -0.0837 0.9593 0.066 Uiso 1 1 calc R . .
C13 C -0.2328(8) -0.0723(2) 0.7557(7) 0.0492(15) Uani 1 1 d U . .
H0DC H -0.3155 -0.0881 0.7399 0.059 Uiso 1 1 calc R . .
C14 C -0.2205(7) -0.0529(3) 0.6494(6) 0.0515(17) Uani 1 1 d U . .
H8MD H -0.2940 -0.0561 0.5598 0.062 Uiso 1 1 calc R . .
C15 C -0.0999(7) -0.0284(2) 0.6726(6) 0.0497(16) Uani 1 1 d U . .
H8QQ H -0.0913 -0.0154 0.5984 0.060 Uiso 1 1 calc R . .
C16 C 0.3620(7) 0.0606(2) 0.8968(5) 0.0368(13) Uani 1 1 d U . .
C17 C 0.1235(7) 0.0700(2) 0.7903(5) 0.0394(13) Uani 1 1 d U . .
C18 C 0.2624(6) 0.1587(2) 0.8111(5) 0.0315(13) Uani 1 1 d U . .
C19 C 0.2516(6) 0.1672(2) 0.6860(5) 0.0326(12) Uani 1 1 d U . .
H8OL H 0.2367 0.1339 0.6293 0.039 Uiso 1 1 calc R . .
C20 C 0.2617(6) 0.2230(2) 0.6418(5) 0.0363(13) Uani 1 1 d U A .
C21 C 0.2842(6) 0.2695(2) 0.7308(5) 0.0392(14) Uani 1 1 d U . .
H3WJ H 0.2930 0.3086 0.7055 0.047 Uiso 1 1 calc R . .
C22 C 0.2939(7) 0.2606(2) 0.8536(5) 0.0426(15) Uani 1 1 d U . .
H5HK H 0.3090 0.2940 0.9100 0.051 Uiso 1 1 calc R . .
C23 C 0.2827(6) 0.2045(2) 0.9008(5) 0.0380(14) Uani 1 1 d U . .
C24 C 0.2929(8) 0.1973(2) 1.0390(6) 0.0476(16) Uani 1 1 d U . .
C25 C 0.1700(10) 0.1648(4) 1.0267(8) 0.071(2) Uani 1 1 d U . .
H5BA H 0.1717 0.1672 1.1129 0.106 Uiso 1 1 calc R . .
H5BB H 0.1721 0.1231 1.0037 0.106 Uiso 1 1 calc R . .
H5BC H 0.0881 0.1834 0.9555 0.106 Uiso 1 1 calc R . .
C26 C 0.2994(13) 0.2570(3) 1.1040(8) 0.096(3) Uani 1 1 d U . .
H0WA H 0.3835 0.2769 1.1271 0.143 Uiso 1 1 calc R . .
H0WB H 0.2949 0.2509 1.1863 0.143 Uiso 1 1 calc R . .
H0WC H 0.2240 0.2817 1.0405 0.143 Uiso 1 1 calc R . .
C27 C 0.4159(9) 0.1613(3) 1.1350(6) 0.066(2) Uani 1 1 d U . .
H3GA H 0.4957 0.1798 1.1421 0.099 Uiso 1 1 calc R . .
H3GB H 0.4068 0.1208 1.1001 0.099 Uiso 1 1 calc R . .
H3GC H 0.4243 0.1600 1.2245 0.099 Uiso 1 1 calc R . .
C28 C 0.2530(7) 0.2337(3) 0.5063(5) 0.0426(14) Uani 1 1 d U . .
C29 C 0.1639(10) 0.2862(3) 0.4342(7) 0.076(3) Uani 1 1 d U A .
H4KA H 0.0756 0.2798 0.4240 0.113 Uiso 1 1 calc R . .
H4KB H 0.1546 0.2905 0.3447 0.113 Uiso 1 1 calc R . .
H4KC H 0.2037 0.3223 0.4872 0.113 Uiso 1 1 calc R . .
C30 C 0.3944(15) 0.2515(16) 0.5345(14) 0.089(7) Uani 0.76(5) 1 d PU A 1
H1A1 H 0.4572 0.2190 0.5819 0.134 Uiso 0.76(5) 1 calc PR A 1
H1A2 H 0.4242 0.2872 0.5908 0.134 Uiso 0.76(5) 1 calc PR A 1
H1A3 H 0.3909 0.2593 0.4487 0.134 Uiso 0.76(5) 1 calc PR A 1
C31 C 0.391(5) 0.214(3) 0.523(6) 0.078(9) Uani 0.24(5) 1 d PU A 2
H1B1 H 0.4203 0.1770 0.5749 0.117 Uiso 0.24(5) 1 calc PR A 2
H1B2 H 0.4582 0.2450 0.5720 0.117 Uiso 0.24(5) 1 calc PR A 2
H1B3 H 0.3815 0.2081 0.4342 0.117 Uiso 0.24(5) 1 calc PR A 2
C32 C 0.1936(11) 0.1813(3) 0.4126(7) 0.074(2) Uani 1 1 d U A .
H32A H 0.1037 0.1733 0.3969 0.111 Uiso 1 1 calc R . .
H32B H 0.2503 0.1463 0.4537 0.111 Uiso 1 1 calc R . .
H32C H 0.1884 0.1900 0.3262 0.111 Uiso 1 1 calc R . .

loop_
_atom_site_aniso_label
_atom_site_aniso_U_11
_atom_site_aniso_U_22
_atom_site_aniso_U_33
_atom_site_aniso_U_23
_atom_site_aniso_U_13
_atom_site_aniso_U_12
O1 0.052(3) 0.0302(17) 0.0266(17) 0.0019(13) 0.0213(17) 0.0011(16)
O2 0.064(3) 0.0309(19) 0.044(2) 0.0128(16) 0.030(2) 0.0080(19)
O3 0.058(3) 0.0257(16) 0.040(2) 0.0061(15) 0.027(2) 0.0005(17)
N1 0.057(3) 0.0164(17) 0.028(2) 0.0027(15) 0.022(2) -0.0020(18)
C1 0.057(4) 0.031(3) 0.033(3) 0.004(2) 0.026(3) 0.011(2)
C2 0.063(5) 0.040(3) 0.035(3) 0.011(2) 0.023(3) 0.013(3)
C3 0.055(4) 0.038(3) 0.050(3) 0.015(3) 0.025(3) 0.011(3)
C4 0.068(5) 0.037(3) 0.067(4) 0.018(3) 0.050(4) 0.015(3)
C5 0.071(5) 0.032(2) 0.041(3) 0.013(2) 0.037(3) 0.015(3)
C6 0.047(3) 0.021(2) 0.031(2) 0.0019(18) 0.021(2) -0.003(2)
C7 0.054(3) 0.026(2) 0.025(2) 0.0004(18) 0.023(2) 0.000(2)
C8 0.047(3) 0.028(2) 0.029(2) 0.0022(19) 0.021(2) -0.004(2)
C9 0.057(3) 0.025(2) 0.026(2) 0.0023(18) 0.020(2) -0.002(2)
C10 0.055(3) 0.024(2) 0.033(3) -0.0013(19) 0.026(3) -0.006(2)
C11 0.059(4) 0.043(3) 0.039(3) -0.006(2) 0.029(3) -0.009(3)
C12 0.074(5) 0.051(3) 0.060(4) -0.016(3) 0.049(4) -0.027(3)
C13 0.060(4) 0.029(3) 0.065(4) -0.011(2) 0.036(3) -0.008(3)
C14 0.061(4) 0.036(3) 0.046(3) 0.004(2) 0.018(3) -0.012(3)
C15 0.067(4) 0.038(3) 0.036(3) 0.006(2) 0.020(3) -0.010(3)
C16 0.068(4) 0.019(2) 0.034(3) 0.0034(18) 0.034(3) -0.006(2)
C17 0.072(4) 0.019(2) 0.030(3) 0.0020(18) 0.028(3) -0.005(2)
C18 0.044(4) 0.025(2) 0.025(2) 0.0083(17) 0.016(2) 0.006(2)
C19 0.042(3) 0.026(2) 0.029(3) 0.0045(18) 0.017(3) 0.007(2)
C20 0.051(4) 0.032(2) 0.027(2) 0.0030(19) 0.021(3) 0.004(2)
C21 0.051(4) 0.025(2) 0.035(3) 0.0052(19) 0.016(3) 0.001(2)
C22 0.063(4) 0.029(2) 0.029(3) 0.000(2) 0.018(3) 0.009(3)
C23 0.054(4) 0.027(2) 0.034(3) 0.0031(19) 0.023(3) 0.007(2)
C24 0.080(5) 0.033(3) 0.037(3) 0.008(2) 0.034(3) 0.014(3)
C25 0.096(6) 0.085(5) 0.058(4) 0.007(4) 0.059(4) 0.009(4)
C26 0.207(11) 0.045(3) 0.063(5) 0.001(3) 0.089(6) 0.007(4)
C27 0.088(5) 0.070(4) 0.033(3) 0.007(3) 0.026(3) 0.011(4)
C28 0.058(4) 0.044(3) 0.031(3) 0.007(2) 0.026(3) 0.003(3)
C29 0.116(7) 0.052(4) 0.048(4) 0.016(3) 0.033(4) 0.028(4)
C30 0.067(6) 0.155(19) 0.062(7) 0.021(8) 0.044(6) -0.015(8)
C31 0.096(11) 0.08(3) 0.10(2) 0.031(19) 0.083(15) 0.023(11)
C32 0.136(8) 0.049(3) 0.043(3) 0.001(3) 0.050(4) -0.004(4)

loop_
_atom_type_symbol
_atom_type_description
_atom_type_scat_dispersion_real
_atom_type_scat_dispersion_imag
_atom_type_scat_source
C C 0.0181 0.0091 'International Tables Vol C Tables 4.2.6.8 and 6.1.1.4'
H H 0.0000 0.0000 'International Tables Vol C Tables 4.2.6.8 and 6.1.1.4'
N N 0.0311 0.0180 'International Tables Vol C Tables 4.2.6.8 and 6.1.1.4'
O O 0.0492 0.0322 'International Tables Vol C Tables 4.2.6.8 and 6.1.1.4'

loop_
_geom_angle_atom_site_label_1
_geom_angle_atom_site_label_2
_geom_angle_atom_site_label_3
_geom_angle
C7 O1 C9 88.1(4)
C16 N1 C17 117.9(4)
C16 N1 C18 120.8(5)
C17 N1 C18 119.7(4)
C6 C1 C2 120.1(5)
C6 C1 H1TE 120.0
C2 C1 H1TE 120.0
C3 C2 C1 119.0(5)
C3 C2 H5ST 120.5
C1 C2 H5ST 120.5
C2 C3 C4 120.6(6)
C2 C3 H7DQ 119.7
C4 C3 H7DQ 119.7
C3 C4 C5 120.9(6)
C3 C4 H7SN 119.5
C5 C4 H7SN 119.5
C4 C5 C6 120.2(5)
C4 C5 H2SB 119.9
C6 C5 H2SB 119.9
C5 C6 C1 119.2(5)
C5 C6 C7 120.7(4)
C1 C6 C7 120.1(5)
O1 C7 C6 114.1(4)
O1 C7 C16 105.4(4)
C6 C7 C16 114.5(5)
O1 C7 C8 90.2(4)
C6 C7 C8 122.4(4)
C16 C7 C8 106.8(4)
O1 C7 C9 46.3(3)
C6 C7 C9 148.3(4)
C16 C7 C9 96.3(4)
C8 C7 C9 48.7(3)
C9 C8 C7 82.3(4)
C9 C8 H3EA 114.9
C7 C8 H3EA 114.9
C9 C8 H3EB 114.9
C7 C8 H3EB 114.9
H3EA C8 H3EB 112.0
O1 C9 C10 115.2(4)
O1 C9 C8 89.9(4)
C10 C9 C8 120.9(4)
O1 C9 C17 105.8(4)
C10 C9 C17 113.7(5)
C8 C9 C17 108.3(4)
O1 C9 C7 45.6(3)
C10 C9 C7 147.9(4)
C8 C9 C7 49.0(3)
C17 C9 C7 97.7(4)
C15 C10 C11 120.1(6)
C15 C10 C9 121.3(5)
C11 C10 C9 118.6(5)
C10 C11 C12 119.4(6)
C10 C11 H1ND 120.3
C12 C11 H1ND 120.3
C13 C12 C11 120.0(6)
C13 C12 H0LO 120.0
C11 C12 H0LO 120.0
C14 C13 C12 120.1(7)
C14 C13 H0DC 119.9
C12 C13 H0DC 119.9
C13 C14 C15 120.1(6)
C13 C14 H8MD 120.0
C15 C14 H8MD 120.0
C10 C15 C14 120.3(6)
C10 C15 H8QQ 119.9
C14 C15 H8QQ 119.9
O3 C16 N1 120.7(4)
O3 C16 C7 123.9(5)
N1 C16 C7 115.4(5)
O2 C17 N1 121.4(4)
O2 C17 C9 127.1(6)
N1 C17 C9 111.5(5)
C19 C18 C23 123.6(4)
C19 C18 N1 114.4(4)
C23 C18 N1 121.9(4)
C20 C19 C18 121.6(4)
C20 C19 H8OL 119.2
C18 C19 H8OL 119.2
C19 C20 C21 115.8(4)
C19 C20 C28 122.9(5)
C21 C20 C28 121.3(5)
C22 C21 C20 122.1(5)
C22 C21 H3WJ 119.0
C20 C21 H3WJ 119.0
C21 C22 C23 123.5(5)
C21 C22 H5HK 118.3
C23 C22 H5HK 118.3
C18 C23 C22 113.4(5)
C18 C23 C24 125.4(5)
C22 C23 C24 121.2(5)
C27 C24 C26 108.7(7)
C27 C24 C23 111.0(5)
C26 C24 C23 111.7(5)
C27 C24 C25 107.3(6)
C26 C24 C25 106.3(7)
C23 C24 C25 111.6(5)
C24 C25 H5BA 109.5
C24 C25 H5BB 109.5
H5BA C25 H5BB 109.5
C24 C25 H5BC 109.5
H5BA C25 H5BC 109.5
H5BB C25 H5BC 109.5
C24 C26 H0WA 109.5
C24 C26 H0WB 109.5
H0WA C26 H0WB 109.5
C24 C26 H0WC 109.5
H0WA C26 H0WC 109.5
H0WB C26 H0WC 109.5
C24 C27 H3GA 109.5
C24 C27 H3GB 109.5
H3GA C27 H3GB 109.5
C24 C27 H3GC 109.5
H3GA C27 H3GC 109.5
H3GB C27 H3GC 109.5
C32 C28 C29 106.5(6)
C32 C28 C20 111.9(5)
C29 C28 C20 110.9(5)
C32 C28 C30 113.8(12)
C29 C28 C30 105.6(13)
C20 C28 C30 107.9(7)
C32 C28 C31 86(3)
C29 C28 C31 131(2)
C20 C28 C31 106.7(17)
C30 C28 C31 31.6(18)
C28 C29 H4KA 109.5
C28 C29 H4KB 109.5
H4KA C29 H4KB 109.5
C28 C29 H4KC 109.5
H4KA C29 H4KC 109.5
H4KB C29 H4KC 109.5
C28 C30 H1A1 109.5
C28 C30 H1A2 109.5
H1A1 C30 H1A2 109.5
C28 C30 H1A3 109.5
H1A1 C30 H1A3 109.5
H1A2 C30 H1A3 109.5
C28 C31 H1B1 109.5
C28 C31 H1B2 109.5
H1B1 C31 H1B2 109.5
C28 C31 H1B3 109.5
H1B1 C31 H1B3 109.5
H1B2 C31 H1B3 109.5
C28 C32 H32A 109.5
C28 C32 H32B 109.5
H32A C32 H32B 109.5
C28 C32 H32C 109.5
H32A C32 H32C 109.5
H32B C32 H32C 109.5

loop_
_geom_bond_atom_site_label_1
_geom_bond_atom_site_label_2
_geom_bond_distance
O1 C7 1.449(7)
O1 C9 1.464(6)
O2 C17 1.194(7)
O3 C16 1.238(7)
N1 C16 1.368(8)
N1 C17 1.433(8)
N1 C18 1.459(6)
C1 C6 1.380(7)
C1 C2 1.414(8)
C1 H1TE 0.9500
C2 C3 1.359(9)
C2 H5ST 0.9500
C3 C4 1.367(9)
C3 H7DQ 0.9500
C4 C5 1.370(9)
C4 H7SN 0.9500
C5 C6 1.379(8)
C5 H2SB 0.9500
C6 C7 1.501(8)
C7 C16 1.516(6)
C7 C8 1.542(7)
C7 C9 2.025(9)
C8 C9 1.537(8)
C8 H3EA 0.9900
C8 H3EB 0.9900
C9 C10 1.493(9)
C9 C17 1.542(6)
C10 C15 1.371(8)
C10 C11 1.384(8)
C11 C12 1.404(9)
C11 H1ND 0.9500
C12 C13 1.381(10)
C12 H0LO 0.9500
C13 C14 1.367(9)
C13 H0DC 0.9500
C14 C15 1.398(10)
C14 H8MD 0.9500
C15 H8QQ 0.9500
C18 C19 1.387(7)
C18 C23 1.391(7)
C19 C20 1.383(7)
C19 H8OL 0.9500
C20 C21 1.392(7)
C20 C28 1.523(7)
C21 C22 1.368(8)
C21 H3WJ 0.9500
C22 C23 1.406(7)
C22 H5HK 0.9500
C23 C24 1.536(7)
C24 C27 1.522(10)
C24 C26 1.523(8)
C24 C25 1.542(11)
C25 H5BA 0.9800
C25 H5BB 0.9800
C25 H5BC 0.9800
C26 H0WA 0.9800
C26 H0WB 0.9800
C26 H0WC 0.9800
C27 H3GA 0.9800
C27 H3GB 0.9800
C27 H3GC 0.9800
C28 C32 1.510(9)
C28 C29 1.512(9)
C28 C30 1.553(14)
C28 C31 1.58(4)
C29 H4KA 0.9800
C29 H4KB 0.9800
C29 H4KC 0.9800
C30 H1A1 0.9800
C30 H1A2 0.9800
C30 H1A3 0.9800
C31 H1B1 0.9800
C31 H1B2 0.9800
C31 H1B3 0.9800
C32 H32A 0.9800
C32 H32B 0.9800
C32 H32C 0.9800
